data_4312681
loop_
_publ_author_name
'En-Qing Gao'
'Shi-Qiang Bai'
'Chuan-Feng Wang'
'Yan-Feng Yue'
'Chun-Hua Yan'

_publ_contact_author_address
;
State Key Lab of Rare Earth Materials Chemistry and Applications & 
PKU-HKU Joint Lab on Rare Earth Materials and Bioinorganic Chemistry, 
College of Chemistry and Molecular Engineering, 
Peking University, 
Beijing 100871, 
China
;
_publ_contact_author_email chyan@chem.pku.edu.cn
_publ_contact_author_fax 86-(10)-62754179
_publ_contact_author_name 'Prof. Chun-Hua Yan'
_publ_contact_author_phone 86-(10)-62754179
_publ_section_title
;
 Structural and Magnetic Properties of Three One-Dimensional Azido-Bridged
 Copper(II) and Manganese(II) Coordination Polymers
;
_journal_name_full 'Inorganic Chemistry'
_journal_page_first 8456
_journal_page_last 8464
_journal_paper_doi 10.1021/ic034618w
_journal_volume 42
_journal_year 2003
_chemical_formula_sum 'C10 H11 Cu2 N15'
_chemical_formula_weight 468.42
_chemical_name_systematic
; 
 ? 
;
_space_group_IT_number 14
_symmetry_cell_setting monoclinic
_symmetry_space_group_name_Hall '-P 2yn'
_symmetry_space_group_name_H-M 'P 1 21/n 1'
_atom_sites_solution_hydrogens geom
_atom_sites_solution_primary direct
_atom_sites_solution_secondary difmap
_audit_creation_method SHELXL-97
_cell_angle_alpha 90.00
_cell_angle_beta 98.8996(11)
_cell_angle_gamma 90.00
_cell_formula_units_Z 4
_cell_length_a 11.3117(3)
_cell_length_b 7.4950(2)
_cell_length_c 20.9408(7)
_cell_measurement_reflns_used 30771
_cell_measurement_temperature 293(2)
_cell_measurement_theta_max 27.485
_cell_measurement_theta_min 3.395
_cell_volume 1754.01(9)
_computing_cell_refinement 'HKL Scalepack (Otwinowski & Minor, 1997)'
_computing_data_collection 'KappaCCD (Nonius B. V., 1998)'
_computing_data_reduction 'HKL Denzo (Otwinowski & Minor, 1997) & maXus (Mackay et al., 1998)'
_computing_molecular_graphics 'Bruker SHELXTL V5.1 (Sheldrick, 1998)'
_computing_publication_material 'SHELXL-97 (Sheldrick, 1997)'
_computing_structure_refinement 'SHELXL-97 (Sheldrick, 1997)'
_computing_structure_solution 'SHELXS-97 (Sheldrick, 1997)'
_diffrn_ambient_temperature 293(2)
_diffrn_detector_area_resol_mean 0.76
_diffrn_measured_fraction_theta_full 0.993
_diffrn_measured_fraction_theta_max 0.993
_diffrn_measurement_device_type 'NONIUS KappaCCD Diffractometer'
_diffrn_measurement_method CCD
_diffrn_radiation_monochromator graphite
_diffrn_radiation_source 'fine-focus sealed tube'
_diffrn_radiation_type MoK\a
_diffrn_radiation_wavelength 0.71073
_diffrn_reflns_av_R_equivalents 0.1093
_diffrn_reflns_av_sigmaI/netI 0.1069
_diffrn_reflns_limit_h_max 14
_diffrn_reflns_limit_h_min -14
_diffrn_reflns_limit_k_max 9
_diffrn_reflns_limit_k_min -9
_diffrn_reflns_limit_l_max 27
_diffrn_reflns_limit_l_min -27
_diffrn_reflns_number 26386
_diffrn_reflns_theta_full 27.48
_diffrn_reflns_theta_max 27.48
_diffrn_reflns_theta_min 3.50
_diffrn_standards_decay_% none
_exptl_absorpt_coefficient_mu 2.457
_exptl_absorpt_correction_T_max 0.875
_exptl_absorpt_correction_T_min 0.727
_exptl_absorpt_correction_type empirical
_exptl_absorpt_process_details '(Blessing, 1995, 1997)'
_exptl_crystal_colour 'dark green'
_exptl_crystal_density_diffrn 1.774
_exptl_crystal_density_method 'not measured'
_exptl_crystal_description rod
_exptl_crystal_F_000 936
_exptl_crystal_size_max 0.16
_exptl_crystal_size_mid 0.12
_exptl_crystal_size_min 0.06
_refine_diff_density_max 0.786
_refine_diff_density_min -0.621
_refine_diff_density_rms 0.095
_refine_ls_extinction_method none
_refine_ls_goodness_of_fit_ref 1.034
_refine_ls_hydrogen_treatment mixed
_refine_ls_matrix_type full
_refine_ls_number_parameters 232
_refine_ls_number_reflns 3998
_refine_ls_number_restraints 0
_refine_ls_restrained_S_all 1.034
_refine_ls_R_factor_all 0.1689
_refine_ls_R_factor_gt 0.0620
_refine_ls_shift/su_max 0.000
_refine_ls_shift/su_mean 0.000
_refine_ls_structure_factor_coef Fsqd
_refine_ls_weighting_details 'calc w=1/[\s^2^(Fo^2^)+(0.0840P)^2^+0.0000P] where P=(Fo^2^+2Fc^2^)/3'
_refine_ls_weighting_scheme calc
_refine_ls_wR_factor_gt 0.1421
_refine_ls_wR_factor_ref 0.1745
_reflns_number_gt 1813
_reflns_number_total 3998
_reflns_threshold_expression >2sigma(I)
_cod_data_source_file ic034618wsi20030604_105834_3.cif
_cod_data_source_block Complex2
_cod_database_code 4312681

loop_
_symmetry_equiv_pos_as_xyz
'x, y, z'
'-x+1/2, y+1/2, -z+1/2'
'-x, -y, -z'
'x-1/2, -y-1/2, z-1/2'

loop_
_atom_site_label
_atom_site_type_symbol
_atom_site_fract_x
_atom_site_fract_y
_atom_site_fract_z
_atom_site_U_iso_or_equiv
_atom_site_adp_type
_atom_site_occupancy
_atom_site_symmetry_multiplicity
_atom_site_calc_flag
_atom_site_refinement_flags
_atom_site_disorder_assembly
_atom_site_disorder_group
Cu1 Cu 0.90519(6) 0.57285(10) 0.10114(4) 0.0590(3) Uani 1 1 d . . .
Cu2 Cu 0.99352(6) 0.77845(10) -0.01202(4) 0.0597(3) Uani 1 1 d . . .
N2 N 0.7513(5) 0.5673(8) 0.1350(3) 0.0647(14) Uani 1 1 d . . .
N3 N 0.7426(5) 0.6305(8) 0.1934(3) 0.0754(16) Uani 1 1 d . . .
N4 N 0.8460(5) 0.7311(7) 0.0272(3) 0.0633(14) Uani 1 1 d . . .
N5 N 0.7509(6) 0.7961(9) 0.0103(3) 0.0809(17) Uani 1 1 d . . .
N6 N 0.6619(7) 0.8589(13) -0.0068(4) 0.133(3) Uani 1 1 d . . .
N7 N 1.0544(5) 0.6068(6) 0.0613(3) 0.0598(13) Uani 1 1 d . . .
N8 N 1.1600(6) 0.5973(7) 0.0833(3) 0.0707(15) Uani 1 1 d . . .
N9 N 1.2584(6) 0.5868(11) 0.1029(4) 0.113(3) Uani 1 1 d . . .
N10 N 0.9198(5) 0.9740(7) -0.0661(3) 0.0747(16) Uani 1 1 d . . .
N11 N 0.9328(5) 1.0080(7) -0.1207(4) 0.0658(15) Uani 1 1 d . . .
N12 N 0.9417(6) 1.0487(9) -0.1718(3) 0.091(2) Uani 1 1 d . . .
N13 N 0.8806(5) 0.2855(7) 0.0632(3) 0.0693(15) Uani 1 1 d . . .
N14 N 0.8333(5) 0.1848(8) 0.0951(3) 0.0761(17) Uani 1 1 d . . .
N15 N 0.7837(6) 0.0966(10) 0.1259(4) 0.105(2) Uani 1 1 d . . .
N1 N 0.9866(3) 0.5114(5) 0.19060(18) 0.0680(16) Uani 1 1 d G . .
C1 C 1.0867(4) 0.4016(6) 0.2005(2) 0.0734(19) Uani 1 1 d G . .
H1A H 1.1136 0.3473 0.1655 0.088 Uiso 1 1 calc R . .
C2 C 1.1467(4) 0.3729(7) 0.2627(3) 0.096(3) Uani 1 1 d G . .
H2A H 1.2137 0.2994 0.2694 0.116 Uiso 1 1 calc R . .
C3 C 1.1065(5) 0.4540(9) 0.3151(2) 0.182(6) Uani 1 1 d G . .
H3A H 1.1467 0.4347 0.3567 0.219 Uiso 1 1 calc R . .
C4 C 1.0063(5) 0.5638(8) 0.3052(2) 0.132(4) Uani 1 1 d G . .
H4A H 0.9795 0.6181 0.3402 0.159 Uiso 1 1 calc R . .
C5 C 0.9464(4) 0.5925(6) 0.2429(2) 0.0658(19) Uani 1 1 d G . .
C6 C 0.8486(7) 0.7088(9) 0.2314(4) 0.079(2) Uani 1 1 d . . .
H6A H 0.8718 0.8132 0.2089 0.095 Uiso 1 1 calc R . .
H6B H 0.8287 0.7482 0.2725 0.095 Uiso 1 1 calc R . .
C7 C 0.6290(8) 0.6265(11) 0.2106(5) 0.100(3) Uani 1 1 d . . .
H7A H 0.6076 0.6633 0.2497 0.120 Uiso 1 1 calc R . .
C8 C 0.5502(7) 0.5533(13) 0.1554(8) 0.158(6) Uani 1 1 d . . .
H8A H 0.4681 0.5328 0.1493 0.190 Uiso 1 1 calc R . .
C9 C 0.6442(11) 0.5191(13) 0.1091(4) 0.108(4) Uani 1 1 d . . .
C10 C 0.6168(11) 0.435(2) 0.0538(9) 0.258(11) Uani 1 1 d . . .
H10A H 0.6862 0.4284 0.0327 0.387 Uiso 1 1 calc R . .
H10B H 0.5545 0.4989 0.0268 0.387 Uiso 1 1 calc R . .
H10C H 0.5897 0.3169 0.0614 0.387 Uiso 1 1 calc R . .

loop_
_atom_site_aniso_label
_atom_site_aniso_U_11
_atom_site_aniso_U_22
_atom_site_aniso_U_33
_atom_site_aniso_U_23
_atom_site_aniso_U_13
_atom_site_aniso_U_12
Cu1 0.0552(5) 0.0643(5) 0.0579(5) 0.0015(4) 0.0098(4) -0.0022(4)
Cu2 0.0622(5) 0.0587(5) 0.0599(5) -0.0015(4) 0.0147(4) -0.0095(4)
N2 0.064(4) 0.085(4) 0.045(3) -0.003(3) 0.008(3) 0.000(3)
N3 0.071(4) 0.065(4) 0.092(5) 0.019(4) 0.020(4) 0.005(3)
N4 0.051(3) 0.072(3) 0.069(4) 0.015(3) 0.016(3) 0.003(3)
N5 0.067(4) 0.088(4) 0.089(5) 0.017(4) 0.015(4) 0.001(4)
N6 0.080(5) 0.157(7) 0.159(8) 0.061(6) 0.010(5) 0.028(5)
N7 0.047(3) 0.063(3) 0.070(3) 0.001(3) 0.009(3) -0.005(3)
N8 0.061(4) 0.078(4) 0.073(4) -0.008(3) 0.010(3) -0.012(3)
N9 0.055(4) 0.159(7) 0.122(6) 0.011(5) 0.000(4) -0.015(4)
N10 0.083(4) 0.071(4) 0.072(4) 0.003(3) 0.019(3) -0.004(3)
N11 0.076(4) 0.056(3) 0.065(4) 0.000(3) 0.011(3) -0.008(3)
N12 0.116(5) 0.094(5) 0.064(4) 0.007(4) 0.015(4) -0.006(4)
N13 0.074(4) 0.068(4) 0.073(4) -0.010(3) 0.035(3) -0.016(3)
N14 0.082(4) 0.074(4) 0.079(4) -0.008(3) 0.034(3) -0.023(3)
N15 0.113(6) 0.100(5) 0.113(6) 0.007(4) 0.052(5) -0.025(4)
N1 0.057(3) 0.046(3) 0.093(4) 0.013(3) -0.012(3) -0.007(2)
C1 0.068(5) 0.072(5) 0.077(5) 0.003(4) 0.003(4) -0.011(4)
C2 0.094(6) 0.107(7) 0.086(6) -0.014(5) 0.008(5) -0.009(5)
C3 0.148(11) 0.107(9) 0.271(18) 0.044(10) -0.034(11) -0.017(7)
C4 0.139(9) 0.100(7) 0.153(10) 0.022(7) 0.005(8) -0.035(6)
C5 0.089(5) 0.071(5) 0.034(3) -0.001(3) -0.002(3) -0.018(4)
C6 0.094(6) 0.070(5) 0.081(5) 0.000(4) 0.035(5) 0.003(4)
C7 0.091(6) 0.087(6) 0.140(8) 0.052(6) 0.074(6) 0.041(5)
C8 0.033(4) 0.103(7) 0.329(18) 0.117(9) -0.001(8) 0.003(4)
C9 0.142(11) 0.096(7) 0.067(5) 0.005(5) -0.047(6) 0.011(6)
C10 0.107(10) 0.29(2) 0.38(3) 0.14(2) 0.051(15) -0.016(12)

loop_
_atom_type_symbol
_atom_type_description
_atom_type_scat_dispersion_real
_atom_type_scat_dispersion_imag
_atom_type_scat_source
C C 0.0033 0.0016 'International Tables Vol C Tables 4.2.6.8 and 6.1.1.4'
H H 0.0000 0.0000 'International Tables Vol C Tables 4.2.6.8 and 6.1.1.4'
N N 0.0061 0.0033 'International Tables Vol C Tables 4.2.6.8 and 6.1.1.4'
Cu Cu 0.3201 1.2651 'International Tables Vol C Tables 4.2.6.8 and 6.1.1.4'

loop_
_geom_angle_atom_site_label_1
_geom_angle_atom_site_label_2
_geom_angle_atom_site_label_3
_geom_angle
_geom_angle_site_symmetry_1
_geom_angle_site_symmetry_3
_geom_angle_publ_flag
N2 Cu1 N4 94.7(2) . . ?
N2 Cu1 N1 87.9(2) . . ?
N4 Cu1 N1 156.3(2) . . ?
N2 Cu1 N7 172.9(2) . . ?
N4 Cu1 N7 78.7(2) . . ?
N1 Cu1 N7 97.06(19) . . ?
N2 Cu1 N13 92.2(2) . . ?
N4 Cu1 N13 106.5(2) . . ?
N1 Cu1 N13 96.94(19) . . ?
N7 Cu1 N13 92.28(19) . . ?
N10 Cu2 N13 98.4(3) . 3_765 ?
N10 Cu2 N4 93.6(2) . . ?
N13 Cu2 N4 154.0(2) 3_765 . ?
N10 Cu2 N7 166.3(2) . . ?
N13 Cu2 N7 93.9(2) 3_765 . ?
N4 Cu2 N7 77.6(2) . . ?
N10 Cu2 N10 85.1(2) . 3_775 ?
N13 Cu2 N10 106.6(2) 3_765 3_775 ?
N4 Cu2 N10 97.3(2) . 3_775 ?
N7 Cu2 N10 85.68(19) . 3_775 ?
C9 N2 N3 106.6(7) . . ?
C9 N2 Cu1 132.2(6) . . ?
N3 N2 Cu1 121.1(4) . . ?
N2 N3 C7 115.7(7) . . ?
N2 N3 C6 118.2(6) . . ?
C7 N3 C6 125.8(8) . . ?
N5 N4 Cu1 131.4(5) . . ?
N5 N4 Cu2 125.4(5) . . ?
Cu1 N4 Cu2 103.0(2) . . ?
N6 N5 N4 178.6(8) . . ?
N8 N7 Cu1 132.5(5) . . ?
N8 N7 Cu2 121.4(4) . . ?
Cu1 N7 Cu2 100.7(2) . . ?
N9 N8 N7 178.9(8) . . ?
N11 N10 Cu2 127.2(5) . . ?
N12 N11 N10 176.2(8) . . ?
N14 N13 Cu2 125.3(5) . 3_765 ?
N14 N13 Cu1 116.2(4) . . ?
Cu2 N13 Cu1 110.9(2) 3_765 . ?
N15 N14 N13 176.0(8) . . ?
C1 N1 C5 120.0 . . ?
C1 N1 Cu1 121.3(3) . . ?
C5 N1 Cu1 118.5(3) . . ?
C2 C1 N1 120.0 . . ?
C1 C2 C3 120.0 . . ?
C2 C3 C4 120.0 . . ?
C5 C4 C3 120.0 . . ?
C4 C5 N1 120.0 . . ?
C4 C5 C6 121.1(5) . . ?
N1 C5 C6 118.8(5) . . ?
C5 C6 N3 113.9(6) . . ?
N3 C7 C8 106.3(8) . . ?
C7 C8 C9 99.4(6) . . ?
N2 C9 C10 125.4(13) . . ?
N2 C9 C8 111.9(7) . . ?
C10 C9 C8 122.3(13) . . ?

loop_
_geom_bond_atom_site_label_1
_geom_bond_atom_site_label_2
_geom_bond_distance
_geom_bond_site_symmetry_2
_geom_bond_publ_flag
Cu1 N2 1.979(5) . ?
Cu1 N4 1.982(5) . ?
Cu1 N1 2.009(3) . ?
Cu1 N7 2.011(5) . ?
Cu1 N13 2.297(5) . ?
Cu2 N10 1.958(6) . ?
Cu2 N13 1.970(5) 3_765 ?
Cu2 N4 2.002(5) . ?
Cu2 N7 2.040(5) . ?
Cu2 N10 2.566(6) 3_775 ?
N2 C9 1.300(12) . ?
N2 N3 1.331(7) . ?
N3 C7 1.386(8) . ?
N3 C6 1.456(9) . ?
N4 N5 1.185(8) . ?
N5 N6 1.119(8) . ?
N7 N8 1.214(7) . ?
N8 N9 1.128(7) . ?
N10 N11 1.203(8) . ?
N11 N12 1.131(8) . ?
N13 N14 1.189(7) . ?
N13 Cu2 1.970(5) 3_765 ?
N14 N15 1.131(8) . ?
N1 C1 1.3900 . ?
N1 C5 1.3900 . ?
C1 C2 1.3900 . ?
C2 C3 1.3900 . ?
C3 C4 1.3900 . ?
C4 C5 1.3900 . ?
C5 C6 1.399(7) . ?
C7 C8 1.454(15) . ?
C8 C9 1.567(15) . ?
C9 C10 1.31(2) . ?
